data_2236165
loop_
_publ_author_name
'Park, Dong Ho'
'Ramkumar, V.'
'Parthiban, P.'

_publ_section_title
;
 2,4-Bis(2-bromophenyl)-7-<i>tert</i>-pentyl-3-azabicyclo[3.3.1]nonan-9-one
;
_journal_coeditor_code CV5341
_journal_issue 10
_journal_name_full 'Acta Crystallographica Section E'
_journal_page_first o2946
_journal_paper_doi 10.1107/S1600536812039128
_journal_volume 68
_journal_year 2012
_chemical_formula_iupac 'C25 H29 Br2 N O'
_chemical_formula_moiety 'C25 H29 Br2 N O'
_chemical_formula_sum 'C25 H29 Br2 N O'
_chemical_formula_weight 519.31
_chemical_name_systematic
;
2,4-Bis(2-bromophenyl)-7-<i>tert</i>-pentyl-3-azabicyclo[3.3.1]nonan-9-one
;
_space_group_IT_number 2
_symmetry_cell_setting triclinic
_symmetry_space_group_name_Hall '-P 1'
_symmetry_space_group_name_H-M 'P -1'
_atom_sites_solution_hydrogens geom
_atom_sites_solution_primary direct
_atom_sites_solution_secondary difmap
_audit_creation_method SHELXL-97
_cell_angle_alpha 105.856(4)
_cell_angle_beta 101.242(4)
_cell_angle_gamma 97.112(4)
_cell_formula_units_Z 2
_cell_length_a 7.7342(7)
_cell_length_b 10.6409(10)
_cell_length_c 15.0924(12)
_cell_measurement_reflns_used 4160
_cell_measurement_temperature 298(2)
_cell_measurement_theta_max 22.76
_cell_measurement_theta_min 2.73
_cell_volume 1151.08(18)
_computing_cell_refinement 'APEX2 and SAINT-Plus (Bruker, 2004)'
_computing_data_collection 'APEX2 (Bruker, 2004)'
_computing_data_reduction 'SAINT-Plus and XPREP (Bruker, 2004)'
_computing_molecular_graphics 'ORTEP-3   (Farrugia, 1997)'
_computing_publication_material 'SHELXL97  (Sheldrick, 2008)'
_computing_structure_refinement 'SHELXL97  (Sheldrick, 2008)'
_computing_structure_solution 'SHELXS97  (Sheldrick, 2008)'
_diffrn_ambient_temperature 298(2)
_diffrn_measured_fraction_theta_full 0.980
_diffrn_measured_fraction_theta_max 0.936
_diffrn_measurement_device_type 'Bruker APEXII CCD area-detector'
_diffrn_measurement_method 'phi and omega scans'
_diffrn_radiation_monochromator graphite
_diffrn_radiation_source 'fine-focus sealed tube'
_diffrn_radiation_type MoK\a
_diffrn_radiation_wavelength 0.71073
_diffrn_reflns_av_R_equivalents 0.0472
_diffrn_reflns_av_sigmaI/netI 0.0768
_diffrn_reflns_limit_h_max 10
_diffrn_reflns_limit_h_min -10
_diffrn_reflns_limit_k_max 14
_diffrn_reflns_limit_k_min -14
_diffrn_reflns_limit_l_max 19
_diffrn_reflns_limit_l_min -20
_diffrn_reflns_number 16189
_diffrn_reflns_theta_full 25.00
_diffrn_reflns_theta_max 29.51
_diffrn_reflns_theta_min 1.44
_exptl_absorpt_coefficient_mu 3.537
_exptl_absorpt_correction_T_max 0.7187
_exptl_absorpt_correction_T_min 0.5685
_exptl_absorpt_correction_type multi-scan
_exptl_absorpt_process_details '(SADABS; Bruker, 2004)'
_exptl_crystal_colour colourless
_exptl_crystal_density_diffrn 1.498
_exptl_crystal_density_method 'not measured'
_exptl_crystal_description prism
_exptl_crystal_F_000 528
_exptl_crystal_size_max 0.18
_exptl_crystal_size_mid 0.15
_exptl_crystal_size_min 0.10
_refine_diff_density_max 1.235
_refine_diff_density_min -1.261
_refine_ls_extinction_method none
_refine_ls_goodness_of_fit_ref 1.023
_refine_ls_hydrogen_treatment constr
_refine_ls_matrix_type full
_refine_ls_number_parameters 259
_refine_ls_number_reflns 6006
_refine_ls_number_restraints 1
_refine_ls_restrained_S_all 1.023
_refine_ls_R_factor_all 0.1351
_refine_ls_R_factor_gt 0.0619
_refine_ls_shift/su_max 0.001
_refine_ls_shift/su_mean 0.000
_refine_ls_structure_factor_coef Fsqd
_refine_ls_weighting_details 'calc w=1/[\s^2^(Fo^2^)+(0.1170P)^2^] where P=(Fo^2^+2Fc^2^)/3'
_refine_ls_weighting_scheme calc
_refine_ls_wR_factor_gt 0.1778
_refine_ls_wR_factor_ref 0.2120
_reflns_number_gt 3081
_reflns_number_total 6006
_reflns_threshold_expression I>2sigma(I)
_cod_data_source_file cv5341.cif
_cod_data_source_block I
_cod_original_sg_symbol_Hall ' -P 1'
_cod_database_code 2236165
_cod_database_fobs_code 2236165

loop_
_symmetry_equiv_pos_as_xyz
'x, y, z'
'-x, -y, -z'

loop_
_atom_site_type_symbol
_atom_site_label
_atom_site_fract_x
_atom_site_fract_y
_atom_site_fract_z
_atom_site_U_iso_or_equiv
_atom_site_adp_type
_atom_site_calc_flag
_atom_site_refinement_flags
_atom_site_occupancy
_atom_site_symmetry_multiplicity
Br Br1 0.86819(8) 0.90205(5) 0.32088(5) 0.0717(3) Uani d . 1 1
Br Br2 0.85323(8) 0.28410(7) 0.51276(4) 0.0732(3) Uani d . 1 1
C C1 0.6565(6) 0.6164(4) 0.3068(3) 0.0411(10) Uani d . 1 1
H H1 0.7614 0.6679 0.3573 0.049 Uiso calc R 1 1
C C2 0.7228(6) 0.5383(4) 0.2223(3) 0.0440(11) Uani d . 1 1
H H2 0.8022 0.6010 0.2042 0.053 Uiso calc R 1 1
C C3 0.5766(7) 0.4547(4) 0.1333(3) 0.0486(12) Uani d . 1 1
H H3A 0.4990 0.5124 0.1143 0.058 Uiso calc R 1 1
H H3B 0.6342 0.4219 0.0822 0.058 Uiso calc R 1 1
C C4 0.4601(7) 0.3360(4) 0.1455(3) 0.0456(11) Uani d . 1 1
H H4 0.3820 0.3730 0.1857 0.055 Uiso calc R 1 1
C C5 0.5749(7) 0.2611(4) 0.1995(3) 0.0474(12) Uani d . 1 1
H H5A 0.6321 0.2059 0.1558 0.057 Uiso calc R 1 1
H H5B 0.4959 0.2021 0.2195 0.057 Uiso calc R 1 1
C C6 0.7214(6) 0.3469(4) 0.2870(3) 0.0441(11) Uani d . 1 1
H H6 0.7977 0.2894 0.3093 0.053 Uiso calc R 1 1
C C7 0.6514(6) 0.4244(4) 0.3698(3) 0.0408(10) Uani d . 1 1
H H7 0.7552 0.4716 0.4223 0.049 Uiso calc R 1 1
C C8 0.8320(7) 0.4438(4) 0.2566(3) 0.0462(11) Uani d . 1 1
C C9 0.5400(6) 0.7115(4) 0.2822(3) 0.0405(10) Uani d . 1 1
C C10 0.6147(7) 0.8408(4) 0.2862(3) 0.0461(11) Uani d . 1 1
C C11 0.5088(10) 0.9304(5) 0.2667(4) 0.0670(16) Uani d . 1 1
H H11 0.5618 1.0158 0.2708 0.080 Uiso calc R 1 1
C C12 0.3248(9) 0.8927(6) 0.2414(5) 0.0755(18) Uani d . 1 1
H H12 0.2527 0.9530 0.2298 0.091 Uiso calc R 1 1
C C13 0.2472(8) 0.7627(6) 0.2332(4) 0.0676(16) Uani d . 1 1
H H13 0.1235 0.7341 0.2130 0.081 Uiso calc R 1 1
C C14 0.3574(7) 0.6776(5) 0.2555(4) 0.0531(13) Uani d . 1 1
H H14 0.3042 0.5925 0.2521 0.064 Uiso calc R 1 1
C C15 0.5335(6) 0.3345(4) 0.4043(3) 0.0384(10) Uani d . 1 1
C C16 0.3459(6) 0.3148(5) 0.3759(3) 0.0483(11) Uani d . 1 1
H H16 0.2941 0.3628 0.3382 0.058 Uiso calc R 1 1
C C17 0.2358(8) 0.2263(6) 0.4020(4) 0.0596(14) Uani d . 1 1
H H17 0.1119 0.2140 0.3809 0.072 Uiso calc R 1 1
C C18 0.3103(8) 0.1554(5) 0.4598(4) 0.0586(14) Uani d . 1 1
H H18 0.2364 0.0954 0.4773 0.070 Uiso calc R 1 1
C C19 0.4926(8) 0.1744(4) 0.4908(3) 0.0509(12) Uani d . 1 1
H H19 0.5431 0.1276 0.5298 0.061 Uiso calc R 1 1
C C20 0.6015(6) 0.2631(4) 0.4641(3) 0.0415(10) Uani d . 1 1
N N1 0.5541(5) 0.5240(3) 0.3436(3) 0.0413(9) Uani d . 1 1
H H1A 0.4463 0.5282 0.3493 0.050 Uiso calc R 1 1
O O1 0.9910(5) 0.4487(4) 0.2582(3) 0.0695(10) Uani d . 1 1
C C21 0.3326(9) 0.2448(5) 0.0486(4) 0.0732(18) Uani d . 1 1
C C24 0.2293(15) 0.1222(10) 0.0634(7) 0.155(4) Uani d D 1 1
H H24A 0.3131 0.0784 0.0950 0.186 Uiso calc R 1 1
H H24B 0.1656 0.0598 0.0023 0.186 Uiso calc R 1 1
C C22 0.1993(13) 0.3238(9) 0.0052(6) 0.151(5) Uani d . 1 1
H H22A 0.1380 0.2718 -0.0585 0.226 Uiso calc R 1 1
H H22B 0.2649 0.4062 0.0046 0.226 Uiso calc R 1 1
H H22C 0.1133 0.3417 0.0429 0.226 Uiso calc R 1 1
C C25 0.0936(15) 0.1639(10) 0.1242(7) 0.155(4) Uani d D 1 1
H H25A 0.1470 0.2459 0.1736 0.232 Uiso calc R 1 1
H H25B 0.0624 0.0959 0.1521 0.232 Uiso calc R 1 1
H H25C -0.0126 0.1758 0.0847 0.232 Uiso calc R 1 1
C C23 0.4459(12) 0.1841(8) -0.0222(5) 0.113(3) Uani d . 1 1
H H23A 0.5272 0.1372 0.0065 0.169 Uiso calc R 1 1
H H23B 0.5130 0.2542 -0.0373 0.169 Uiso calc R 1 1
H H23C 0.3671 0.1237 -0.0792 0.169 Uiso calc R 1 1

loop_
_atom_site_aniso_label
_atom_site_aniso_U_11
_atom_site_aniso_U_22
_atom_site_aniso_U_33
_atom_site_aniso_U_12
_atom_site_aniso_U_13
_atom_site_aniso_U_23
Br1 0.0725(4) 0.0449(3) 0.0923(5) -0.0143(3) 0.0195(3) 0.0238(3)
Br2 0.0604(4) 0.0956(5) 0.0726(5) 0.0205(3) 0.0054(3) 0.0452(4)
C1 0.045(3) 0.026(2) 0.051(3) -0.0006(18) 0.012(2) 0.0140(18)
C2 0.047(3) 0.035(2) 0.056(3) 0.0005(19) 0.024(2) 0.021(2)
C3 0.067(3) 0.035(2) 0.049(3) 0.005(2) 0.021(2) 0.019(2)
C4 0.060(3) 0.034(2) 0.045(3) 0.002(2) 0.015(2) 0.018(2)
C5 0.070(3) 0.028(2) 0.050(3) 0.007(2) 0.021(2) 0.0159(19)
C6 0.049(3) 0.039(2) 0.054(3) 0.013(2) 0.017(2) 0.023(2)
C7 0.050(3) 0.034(2) 0.040(3) 0.0032(19) 0.011(2) 0.0167(19)
C8 0.047(3) 0.041(3) 0.053(3) 0.009(2) 0.020(2) 0.014(2)
C9 0.054(3) 0.028(2) 0.044(3) 0.0075(19) 0.020(2) 0.0130(18)
C10 0.068(3) 0.031(2) 0.045(3) 0.008(2) 0.024(2) 0.0141(19)
C11 0.111(5) 0.039(3) 0.066(4) 0.019(3) 0.037(3) 0.027(3)
C12 0.080(4) 0.077(4) 0.103(5) 0.043(4) 0.042(4) 0.055(4)
C13 0.061(4) 0.079(4) 0.080(4) 0.027(3) 0.028(3) 0.040(3)
C14 0.053(3) 0.041(3) 0.072(4) 0.007(2) 0.021(3) 0.025(2)
C15 0.045(3) 0.031(2) 0.040(3) 0.0051(18) 0.013(2) 0.0095(18)
C16 0.043(3) 0.044(3) 0.063(3) 0.007(2) 0.015(2) 0.024(2)
C17 0.050(3) 0.064(3) 0.064(3) -0.003(3) 0.014(3) 0.025(3)
C18 0.075(4) 0.046(3) 0.055(3) -0.007(3) 0.025(3) 0.018(2)
C19 0.076(4) 0.039(3) 0.043(3) 0.008(2) 0.018(2) 0.019(2)
C20 0.053(3) 0.036(2) 0.041(3) 0.014(2) 0.016(2) 0.0135(19)
N1 0.046(2) 0.0310(18) 0.057(2) 0.0084(16) 0.0239(18) 0.0205(17)
O1 0.050(2) 0.078(3) 0.096(3) 0.019(2) 0.033(2) 0.039(2)
C21 0.095(5) 0.049(3) 0.062(4) -0.017(3) 0.001(3) 0.021(3)
C24 0.197(9) 0.131(6) 0.100(5) -0.054(6) 0.005(4) 0.034(5)
C22 0.179(9) 0.106(6) 0.120(7) -0.064(6) -0.080(6) 0.078(5)
C25 0.197(9) 0.131(6) 0.100(5) -0.054(6) 0.005(4) 0.034(5)
C23 0.160(8) 0.107(6) 0.041(4) -0.016(5) 0.017(4) -0.004(3)

loop_
_atom_type_symbol
_atom_type_description
_atom_type_scat_dispersion_real
_atom_type_scat_dispersion_imag
_atom_type_scat_source
C C 0.0033 0.0016 'International Tables Vol C Tables 4.2.6.8 and 6.1.1.4'
H H 0.0000 0.0000 'International Tables Vol C Tables 4.2.6.8 and 6.1.1.4'
N N 0.0061 0.0033 'International Tables Vol C Tables 4.2.6.8 and 6.1.1.4'
O O 0.0106 0.0060 'International Tables Vol C Tables 4.2.6.8 and 6.1.1.4'
Br Br -0.2901 2.4595 'International Tables Vol C Tables 4.2.6.8 and 6.1.1.4'

loop_
_geom_angle_atom_site_label_1
_geom_angle_atom_site_label_2
_geom_angle_atom_site_label_3
_geom_angle
N1 C1 C9 108.6(4)
N1 C1 C2 110.2(3)
C9 C1 C2 113.0(4)
N1 C1 H1 108.3
C9 C1 H1 108.3
C2 C1 H1 108.3
C8 C2 C1 107.1(4)
C8 C2 C3 107.6(4)
C1 C2 C3 116.3(4)
C8 C2 H2 108.5
C1 C2 H2 108.5
C3 C2 H2 108.5
C4 C3 C2 115.2(4)
C4 C3 H3A 108.5
C2 C3 H3A 108.5
C4 C3 H3B 108.5
C2 C3 H3B 108.5
H3A C3 H3B 107.5
C5 C4 C3 111.0(4)
C5 C4 C21 114.0(4)
C3 C4 C21 112.0(4)
C5 C4 H4 106.4
C3 C4 H4 106.4
C21 C4 H4 106.4
C4 C5 C6 116.3(4)
C4 C5 H5A 108.2
C6 C5 H5A 108.2
C4 C5 H5B 108.2
C6 C5 H5B 108.2
H5A C5 H5B 107.4
C8 C6 C7 108.2(4)
C8 C6 C5 107.5(4)
C7 C6 C5 114.9(4)
C8 C6 H6 108.7
C7 C6 H6 108.7
C5 C6 H6 108.7
N1 C7 C15 109.9(4)
N1 C7 C6 111.0(3)
C15 C7 C6 112.2(3)
N1 C7 H7 107.9
C15 C7 H7 107.9
C6 C7 H7 107.9
O1 C8 C6 125.0(4)
O1 C8 C2 123.3(4)
C6 C8 C2 111.7(4)
C14 C9 C10 116.3(4)
C14 C9 C1 122.2(4)
C10 C9 C1 121.5(4)
C11 C10 C9 122.0(5)
C11 C10 Br1 116.8(4)
C9 C10 Br1 121.2(4)
C12 C11 C10 119.8(5)
C12 C11 H11 120.1
C10 C11 H11 120.1
C11 C12 C13 119.4(5)
C11 C12 H12 120.3
C13 C12 H12 120.3
C14 C13 C12 119.0(6)
C14 C13 H13 120.5
C12 C13 H13 120.5
C9 C14 C13 123.5(5)
C9 C14 H14 118.2
C13 C14 H14 118.2
C20 C15 C16 115.7(4)
C20 C15 C7 123.0(4)
C16 C15 C7 121.3(4)
C17 C16 C15 122.0(4)
C17 C16 H16 119.0
C15 C16 H16 119.0
C16 C17 C18 120.0(5)
C16 C17 H17 120.0
C18 C17 H17 120.0
C19 C18 C17 119.7(5)
C19 C18 H18 120.1
C17 C18 H18 120.1
C18 C19 C20 119.8(5)
C18 C19 H19 120.1
C20 C19 H19 120.1
C19 C20 C15 122.7(5)
C19 C20 Br2 116.5(3)
C15 C20 Br2 120.8(3)
C7 N1 C1 114.5(4)
C7 N1 H1A 122.7
C1 N1 H1A 122.7
C24 C21 C22 110.5(7)
C24 C21 C23 103.6(6)
C22 C21 C23 111.4(7)
C24 C21 C4 109.9(5)
C22 C21 C4 110.9(5)
C23 C21 C4 110.3(5)
C21 C24 C25 110.3(8)
C21 C24 H24A 109.6
C25 C24 H24A 109.6
C21 C24 H24B 109.6
C25 C24 H24B 109.6
H24A C24 H24B 108.1
C21 C22 H22A 109.5
C21 C22 H22B 109.5
H22A C22 H22B 109.5
C21 C22 H22C 109.5
H22A C22 H22C 109.5
H22B C22 H22C 109.5
C24 C25 H25A 109.5
C24 C25 H25B 109.5
H25A C25 H25B 109.5
C24 C25 H25C 109.5
H25A C25 H25C 109.5
H25B C25 H25C 109.5
C21 C23 H23A 109.5
C21 C23 H23B 109.5
H23A C23 H23B 109.5
C21 C23 H23C 109.5
H23A C23 H23C 109.5
H23B C23 H23C 109.5

loop_
_geom_bond_atom_site_label_1
_geom_bond_atom_site_label_2
_geom_bond_distance
Br1 C10 1.908(5)
Br2 C20 1.904(5)
C1 N1 1.476(5)
C1 C9 1.507(6)
C1 C2 1.537(7)
C1 H1 0.9800
C2 C8 1.521(6)
C2 C3 1.542(7)
C2 H2 0.9800
C3 C4 1.534(6)
C3 H3A 0.9700
C3 H3B 0.9700
C4 C5 1.528(6)
C4 C21 1.574(7)
C4 H4 0.9800
C5 C6 1.538(6)
C5 H5A 0.9700
C5 H5B 0.9700
C6 C8 1.483(6)
C6 C7 1.531(6)
C6 H6 0.9800
C7 N1 1.468(6)
C7 C15 1.503(6)
C7 H7 0.9800
C8 O1 1.220(6)
C9 C14 1.364(7)
C9 C10 1.406(6)
C10 C11 1.385(7)
C11 C12 1.376(8)
C11 H11 0.9300
C12 C13 1.401(8)
C12 H12 0.9300
C13 C14 1.380(7)
C13 H13 0.9300
C14 H14 0.9300
C15 C20 1.400(6)
C15 C16 1.402(6)
C16 C17 1.379(7)
C16 H16 0.9300
C17 C18 1.390(8)
C17 H17 0.9300
C18 C19 1.367(7)
C18 H18 0.9300
C19 C20 1.381(6)
C19 H19 0.9300
N1 H1A 0.8600
C21 C24 1.537(10)
C21 C22 1.565(11)
C21 C23 1.567(10)
C24 C25 1.553(12)
C24 H24A 0.9700
C24 H24B 0.9700
C22 H22A 0.9600
C22 H22B 0.9600
C22 H22C 0.9600
C25 H25A 0.9600
C25 H25B 0.9600
C25 H25C 0.9600
C23 H23A 0.9600
C23 H23B 0.9600
C23 H23C 0.9600

loop_
_geom_torsion_atom_site_label_1
_geom_torsion_atom_site_label_2
_geom_torsion_atom_site_label_3
_geom_torsion_atom_site_label_4
_geom_torsion
N1 C1 C2 C8 -56.2(5)
C9 C1 C2 C8 -178.0(4)
N1 C1 C2 C3 64.1(5)
C9 C1 C2 C3 -57.7(5)
C8 C2 C3 C4 52.9(5)
C1 C2 C3 C4 -67.2(5)
C2 C3 C4 C5 -43.5(5)
C2 C3 C4 C21 -172.2(4)
C3 C4 C5 C6 43.8(5)
C21 C4 C5 C6 171.4(4)
C4 C5 C6 C8 -53.5(5)
C4 C5 C6 C7 67.0(5)
C8 C6 C7 N1 55.2(5)
C5 C6 C7 N1 -64.8(5)
C8 C6 C7 C15 178.6(4)
C5 C6 C7 C15 58.6(5)
C7 C6 C8 O1 118.8(5)
C5 C6 C8 O1 -116.6(5)
C7 C6 C8 C2 -61.2(5)
C5 C6 C8 C2 63.4(5)
C1 C2 C8 O1 -118.1(5)
C3 C2 C8 O1 116.2(5)
C1 C2 C8 C6 61.9(5)
C3 C2 C8 C6 -63.8(5)
N1 C1 C9 C14 -28.3(6)
C2 C1 C9 C14 94.4(5)
N1 C1 C9 C10 151.3(4)
C2 C1 C9 C10 -86.0(5)
C14 C9 C10 C11 1.8(7)
C1 C9 C10 C11 -177.9(4)
C14 C9 C10 Br1 -179.2(4)
C1 C9 C10 Br1 1.1(6)
C9 C10 C11 C12 -0.9(8)
Br1 C10 C11 C12 -179.9(5)
C10 C11 C12 C13 -1.7(9)
C11 C12 C13 C14 3.2(9)
C10 C9 C14 C13 -0.1(8)
C1 C9 C14 C13 179.5(5)
C12 C13 C14 C9 -2.4(9)
N1 C7 C15 C20 -156.6(4)
C6 C7 C15 C20 79.4(5)
N1 C7 C15 C16 25.0(6)
C6 C7 C15 C16 -99.0(5)
C20 C15 C16 C17 -2.7(7)
C7 C15 C16 C17 175.8(5)
C15 C16 C17 C18 1.3(8)
C16 C17 C18 C19 0.3(8)
C17 C18 C19 C20 -0.4(8)
C18 C19 C20 C15 -1.1(7)
C18 C19 C20 Br2 179.1(4)
C16 C15 C20 C19 2.6(6)
C7 C15 C20 C19 -175.9(4)
C16 C15 C20 Br2 -177.6(3)
C7 C15 C20 Br2 3.9(6)
C15 C7 N1 C1 -178.9(3)
C6 C7 N1 C1 -54.2(5)
C9 C1 N1 C7 179.5(3)
C2 C1 N1 C7 55.1(5)
C5 C4 C21 C24 48.8(8)
C3 C4 C21 C24 175.8(6)
C5 C4 C21 C22 171.4(6)
C3 C4 C21 C22 -61.6(7)
C5 C4 C21 C23 -64.8(6)
C3 C4 C21 C23 62.3(6)
C22 C21 C24 C25 -54.6(10)
C23 C21 C24 C25 -174.0(8)
C4 C21 C24 C25 68.2(10)
